data_4076695
loop_
_publ_author_name
'Enders, Markus'
'Kohl, Gerald'
'Pritzkow, Hans'

_publ_section_title
;
 Novel Heterobimetallic Compounds with Metal&#x2212;Metal Bonds:&#x00A0;
 The Use of Quinolyl-Substituted Metallocenes as Tridentate
 Ligands&#x2020;
;
_journal_issue 6
_journal_name_full Organometallics
_journal_page_first 1111
_journal_paper_doi 10.1021/om010937o
_journal_volume 21
_journal_year 2002
_chemical_formula_moiety 'C28 H20 Cu N2 Ru, B F4'
_chemical_formula_sum 'C28 H20 B Cu F4 N2 Ru'
_chemical_formula_weight 635.88
_chemical_name_systematic
;
 ?
;
_space_group_IT_number 14
_symmetry_cell_setting monoclinic
_symmetry_space_group_name_Hall '-P 2ybc'
_symmetry_space_group_name_H-M 'P 1 21/c 1'
_atom_sites_solution_hydrogens difmap
_atom_sites_solution_primary direct
_atom_sites_solution_secondary difmap
_audit_creation_method SHELXL-97
_cell_angle_alpha 90.00
_cell_angle_beta 99.0990(10)
_cell_angle_gamma 90.00
_cell_formula_units_Z 8
_cell_length_a 14.5536(7)
_cell_length_b 17.9434(9)
_cell_length_c 17.5653(9)
_cell_measurement_temperature 190(2)
_cell_volume 4529.3(4)
_computing_cell_refinement 'Bruker SAINT'
_computing_data_collection 'Bruker SMART'
_computing_data_reduction 'Bruker SAINT'
_computing_molecular_graphics 'Bruker SHELXTL'
_computing_publication_material 'SHELXL-97 (Sheldrick, 1997)'
_computing_structure_refinement 'SHELXL-97 (Sheldrick, 1997)'
_computing_structure_solution 'SHELXS-97 (Sheldrick, 1990)'
_diffrn_ambient_temperature 190(2)
_diffrn_measured_fraction_theta_full 0.998
_diffrn_measured_fraction_theta_max 0.966
_diffrn_measurement_device_type 'CCD area detector'
_diffrn_measurement_method omega-scans
_diffrn_radiation_monochromator graphite
_diffrn_radiation_source 'fine-focus sealed tube'
_diffrn_radiation_type MoK\a
_diffrn_radiation_wavelength 0.71073
_diffrn_reflns_av_R_equivalents 0.0416
_diffrn_reflns_av_sigmaI/netI 0.0420
_diffrn_reflns_limit_h_max 21
_diffrn_reflns_limit_h_min -21
_diffrn_reflns_limit_k_max 26
_diffrn_reflns_limit_k_min 0
_diffrn_reflns_limit_l_max 26
_diffrn_reflns_limit_l_min 0
_diffrn_reflns_number 53129
_diffrn_reflns_theta_full 31.00
_diffrn_reflns_theta_max 32.06
_diffrn_reflns_theta_min 1.82
_exptl_absorpt_coefficient_mu 1.661
_exptl_absorpt_correction_T_max 1.0000
_exptl_absorpt_correction_T_min 0.6413
_exptl_absorpt_correction_type multi-scan
_exptl_absorpt_process_details SADABS
_exptl_crystal_colour brown
_exptl_crystal_density_diffrn 1.865
_exptl_crystal_density_method 'not measured'
_exptl_crystal_description plate
_exptl_crystal_F_000 2528
_exptl_crystal_size_max 0.40
_exptl_crystal_size_mid 0.29
_exptl_crystal_size_min 0.09
_refine_diff_density_max 1.942
_refine_diff_density_min -0.885
_refine_diff_density_rms 0.102
_refine_ls_extinction_method none
_refine_ls_goodness_of_fit_ref 1.028
_refine_ls_hydrogen_treatment refall
_refine_ls_matrix_type full
_refine_ls_number_parameters 827
_refine_ls_number_reflns 15272
_refine_ls_number_restraints 0
_refine_ls_restrained_S_all 1.028
_refine_ls_R_factor_all 0.0524
_refine_ls_R_factor_gt 0.0354
_refine_ls_shift/su_max 0.002
_refine_ls_shift/su_mean 0.000
_refine_ls_structure_factor_coef Fsqd
_refine_ls_weighting_details 'calc w=1/[\s^2^(Fo^2^)+(0.0390P)^2^+4.3726P] where P=(Fo^2^+2Fc^2^)/3'
_refine_ls_weighting_scheme calc
_refine_ls_wR_factor_gt 0.0868
_refine_ls_wR_factor_ref 0.0962
_reflns_number_gt 11842
_reflns_number_total 15272
_reflns_threshold_expression >2sigma(I)
_cod_data_source_file om010937o.cif
_cod_data_source_block gko38
_cod_depositor_comments
;
The following automatic conversions were performed:

'_symmetry_cell_setting' value 'Monoclinic' changed to 'monoclinic'
according to /home/saulius/struct/CIF-dictionaries/cif_core.dic
dictionary named 'cif_core.dic' version 2.4.1 from 2010-06-29.

Automatic conversion script
Id: cif_fix_values 1715 2011-07-08 13:25:40Z adriana 
;
_cod_original_sg_symbol_H-M P2(1)/c
_cod_database_code 4076695

loop_
_symmetry_equiv_pos_as_xyz
'x, y, z'
'-x, y+1/2, -z+1/2'
'-x, -y, -z'
'x, -y-1/2, z-1/2'

loop_
_atom_site_label
_atom_site_type_symbol
_atom_site_fract_x
_atom_site_fract_y
_atom_site_fract_z
_atom_site_U_iso_or_equiv
_atom_site_adp_type
_atom_site_occupancy
_atom_site_symmetry_multiplicity
_atom_site_calc_flag
Ru1 Ru 0.285431(13) 0.425029(10) 0.328471(11) 0.02271(5) Uani 1 1 d
Ru2 Ru 0.213852(12) 0.588386(10) 0.615117(10) 0.02141(5) Uani 1 1 d
Cu1 Cu 0.27181(2) 0.280883(17) 0.300770(18) 0.02876(7) Uani 1 1 d
Cu2 Cu 0.23163(2) 0.726624(17) 0.665588(17) 0.02780(7) Uani 1 1 d
N1 N 0.21578(14) 0.26105(11) 0.19284(12) 0.0254(4) Uani 1 1 d
N2 N 0.31921(14) 0.22406(11) 0.39515(12) 0.0259(4) Uani 1 1 d
N3 N 0.19047(14) 0.79698(12) 0.58112(12) 0.0260(4) Uani 1 1 d
N4 N 0.28126(14) 0.73070(11) 0.77601(11) 0.0239(4) Uani 1 1 d
C1 C 0.14536(16) 0.38366(13) 0.16197(14) 0.0241(4) Uani 1 1 d
C2 C 0.17002(16) 0.31058(13) 0.14001(13) 0.0233(4) Uani 1 1 d
C3 C 0.2324(2) 0.19280(15) 0.16910(16) 0.0324(5) Uani 1 1 d
C4 C 0.2072(2) 0.16754(16) 0.09334(17) 0.0343(6) Uani 1 1 d
C5 C 0.16548(19) 0.21602(16) 0.03961(16) 0.0327(5) Uani 1 1 d
C6 C 0.14552(17) 0.28917(14) 0.06122(14) 0.0269(5) Uani 1 1 d
C7 C 0.10080(19) 0.34021(16) 0.00572(15) 0.0321(5) Uani 1 1 d
C8 C 0.08026(19) 0.40987(16) 0.02763(16) 0.0328(5) Uani 1 1 d
C9 C 0.10112(18) 0.43094(15) 0.10546(16) 0.0292(5) Uani 1 1 d
C10 C 0.15854(16) 0.41163(13) 0.24214(14) 0.0231(4) Uani 1 1 d
C11 C 0.14584(16) 0.37268(14) 0.31149(14) 0.0242(4) Uani 1 1 d
C12 C 0.15266(18) 0.42623(14) 0.37281(15) 0.0279(5) Uani 1 1 d
C13 C 0.16878(19) 0.49726(14) 0.34190(16) 0.0300(5) Uani 1 1 d
C14 C 0.17263(18) 0.48851(14) 0.26183(15) 0.0277(5) Uani 1 1 d
C15 C 0.40659(16) 0.32407(15) 0.46925(14) 0.0266(5) Uani 1 1 d
C16 C 0.36825(16) 0.25024(15) 0.46344(14) 0.0265(5) Uani 1 1 d
C17 C 0.28997(19) 0.15390(15) 0.39240(16) 0.0317(5) Uani 1 1 d
C18 C 0.3058(2) 0.10440(16) 0.45461(18) 0.0366(6) Uani 1 1 d
C19 C 0.3497(2) 0.12970(18) 0.52356(18) 0.0379(6) Uani 1 1 d
C20 C 0.38166(18) 0.20398(16) 0.53043(15) 0.0313(5) Uani 1 1 d
C21 C 0.4251(2) 0.23302(19) 0.60189(16) 0.0382(6) Uani 1 1 d
C22 C 0.4573(2) 0.3040(2) 0.60720(16) 0.0393(7) Uani 1 1 d
C23 C 0.44935(18) 0.34795(17) 0.54097(15) 0.0320(5) Uani 1 1 d
C24 C 0.40566(16) 0.37557(15) 0.40358(14) 0.0269(5) Uani 1 1 d
C25 C 0.41273(16) 0.35829(15) 0.32463(14) 0.0269(5) Uani 1 1 d
C26 C 0.41853(18) 0.42621(16) 0.28401(16) 0.0315(5) Uani 1 1 d
C27 C 0.41614(19) 0.48622(17) 0.33631(17) 0.0345(6) Uani 1 1 d
C28 C 0.40782(19) 0.45565(16) 0.40991(16) 0.0316(5) Uani 1 1 d
C29 C 0.09806(16) 0.71010(15) 0.49195(14) 0.0265(5) Uani 1 1 d
C30 C 0.13982(16) 0.78201(14) 0.50941(14) 0.0258(5) Uani 1 1 d
C31 C 0.22635(19) 0.86464(15) 0.59458(16) 0.0304(5) Uani 1 1 d
C32 C 0.2162(2) 0.92236(16) 0.54040(18) 0.0363(6) Uani 1 1 d
C33 C 0.1686(2) 0.90869(17) 0.46857(17) 0.0367(6) Uani 1 1 d
C34 C 0.13103(18) 0.83745(16) 0.45083(15) 0.0315(5) Uani 1 1 d
C35 C 0.0852(2) 0.82038(19) 0.37559(16) 0.0383(6) Uani 1 1 d
C36 C 0.0491(2) 0.7518(2) 0.35888(16) 0.0388(7) Uani 1 1 d
C37 C 0.05471(18) 0.69756(18) 0.41672(15) 0.0335(6) Uani 1 1 d
C38 C 0.09635(16) 0.64931(14) 0.54787(14) 0.0259(5) Uani 1 1 d
C39 C 0.08825(16) 0.65364(15) 0.62857(14) 0.0265(5) Uani 1 1 d
C40 C 0.08003(17) 0.58019(16) 0.65734(16) 0.0300(5) Uani 1 1 d
C41 C 0.08197(18) 0.52931(16) 0.59552(16) 0.0313(5) Uani 1 1 d
C42 C 0.09183(17) 0.57123(15) 0.52834(16) 0.0300(5) Uani 1 1 d
C43 C 0.35276(15) 0.60688(13) 0.78745(13) 0.0230(4) Uani 1 1 d
C44 C 0.32823(15) 0.67520(13) 0.82072(13) 0.0221(4) Uani 1 1 d
C45 C 0.26087(18) 0.79321(14) 0.81004(15) 0.0282(5) Uani 1 1 d
C46 C 0.28497(19) 0.80705(16) 0.88937(15) 0.0320(5) Uani 1 1 d
C47 C 0.33031(19) 0.75312(16) 0.93499(15) 0.0316(5) Uani 1 1 d
C48 C 0.35235(17) 0.68497(14) 0.90191(13) 0.0262(5) Uani 1 1 d
C49 C 0.39846(19) 0.62804(16) 0.94892(15) 0.0325(5) Uani 1 1 d
C50 C 0.41966(19) 0.56254(16) 0.91598(16) 0.0335(6) Uani 1 1 d
C51 C 0.39708(17) 0.55248(15) 0.83615(15) 0.0286(5) Uani 1 1 d
C52 C 0.33957(15) 0.58961(13) 0.70442(13) 0.0223(4) Uani 1 1 d
C53 C 0.35553(15) 0.63692(13) 0.64188(13) 0.0226(4) Uani 1 1 d
C54 C 0.34855(16) 0.59266(14) 0.57382(14) 0.0252(4) Uani 1 1 d
C55 C 0.32846(17) 0.51781(14) 0.59360(15) 0.0275(5) Uani 1 1 d
C56 C 0.32267(17) 0.51611(13) 0.67371(15) 0.0265(5) Uani 1 1 d
F1 F 0.08088(15) 0.31926(12) 0.81144(12) 0.0581(6) Uani 1 1 d
F2 F -0.0512(2) 0.3778(2) 0.8088(3) 0.1410(17) Uani 1 1 d
F3 F 0.0369(3) 0.40693(15) 0.72071(13) 0.0937(10) Uani 1 1 d
F4 F 0.0795(3) 0.44069(16) 0.84150(16) 0.1129(13) Uani 1 1 d
F5 F 0.44880(16) 0.57346(11) 1.12990(12) 0.0554(6) Uani 1 1 d
F6 F 0.56141(12) 0.62919(12) 1.21637(10) 0.0474(4) Uani 1 1 d
F7 F 0.40931(13) 0.63712(13) 1.23042(10) 0.0541(5) Uani 1 1 d
F8 F 0.45992(15) 0.69909(11) 1.13294(12) 0.0533(5) Uani 1 1 d
B1 B 0.0447(2) 0.3956(2) 0.79738(16) 0.0424(9) Uani 1 1 d
B2 B 0.4708(2) 0.63511(18) 1.17739(17) 0.0319(6) Uani 1 1 d
H3 H 0.260(2) 0.1621(18) 0.2056(18) 0.035(8) Uiso 1 1 d
H4 H 0.219(2) 0.1189(18) 0.0804(18) 0.035(8) Uiso 1 1 d
H5 H 0.148(2) 0.2033(19) -0.012(2) 0.040(9) Uiso 1 1 d
H7 H 0.090(2) 0.3206(19) -0.043(2) 0.042(9) Uiso 1 1 d
H8 H 0.049(2) 0.4412(16) -0.0074(17) 0.024(7) Uiso 1 1 d
H9 H 0.086(2) 0.4771(17) 0.1196(17) 0.030(8) Uiso 1 1 d
H11 H 0.123(2) 0.3258(19) 0.3134(18) 0.035(8) Uiso 1 1 d
H12 H 0.148(2) 0.4193(16) 0.4217(19) 0.028(8) Uiso 1 1 d
H13 H 0.175(2) 0.5418(17) 0.3689(17) 0.029(7) Uiso 1 1 d
H14 H 0.183(2) 0.5247(18) 0.2301(18) 0.034(8) Uiso 1 1 d
H17 H 0.255(2) 0.1375(16) 0.3421(17) 0.025(7) Uiso 1 1 d
H18 H 0.282(2) 0.0560(19) 0.4476(19) 0.036(8) Uiso 1 1 d
H19 H 0.362(3) 0.104(2) 0.565(2) 0.053(11) Uiso 1 1 d
H21 H 0.431(2) 0.2055(18) 0.6420(19) 0.034(8) Uiso 1 1 d
H22 H 0.485(2) 0.325(2) 0.653(2) 0.045(9) Uiso 1 1 d
H23 H 0.473(2) 0.3928(19) 0.5452(19) 0.036(9) Uiso 1 1 d
H25 H 0.423(2) 0.3078(18) 0.3074(18) 0.033(8) Uiso 1 1 d
H26 H 0.423(3) 0.432(2) 0.236(2) 0.057(11) Uiso 1 1 d
H27 H 0.422(2) 0.5335(19) 0.3256(19) 0.038(9) Uiso 1 1 d
H28 H 0.399(2) 0.4802(19) 0.453(2) 0.043(9) Uiso 1 1 d
H31 H 0.263(2) 0.8712(16) 0.6423(17) 0.025(7) Uiso 1 1 d
H32 H 0.242(2) 0.9637(18) 0.5531(18) 0.032(8) Uiso 1 1 d
H33 H 0.164(2) 0.9443(19) 0.431(2) 0.041(9) Uiso 1 1 d
H35 H 0.079(2) 0.8572(18) 0.3413(19) 0.037(9) Uiso 1 1 d
H36 H 0.019(2) 0.741(2) 0.313(2) 0.045(10) Uiso 1 1 d
H37 H 0.023(2) 0.6491(17) 0.4050(17) 0.028(7) Uiso 1 1 d
H39 H 0.0774(19) 0.6984(17) 0.6549(16) 0.023(7) Uiso 1 1 d
H40 H 0.070(2) 0.5680(18) 0.705(2) 0.036(9) Uiso 1 1 d
H41 H 0.078(2) 0.4722(17) 0.6001(18) 0.032(8) Uiso 1 1 d
H42 H 0.097(2) 0.5529(17) 0.4764(18) 0.030(8) Uiso 1 1 d
H45 H 0.226(2) 0.8322(19) 0.7757(19) 0.041(9) Uiso 1 1 d
H46 H 0.268(3) 0.851(2) 0.909(2) 0.051(10) Uiso 1 1 d
H47 H 0.344(2) 0.757(2) 0.986(2) 0.045(10) Uiso 1 1 d
H49 H 0.417(2) 0.6369(17) 1.0020(18) 0.033(8) Uiso 1 1 d
H50 H 0.453(2) 0.5239(18) 0.9480(19) 0.040(9) Uiso 1 1 d
H51 H 0.414(2) 0.5108(17) 0.8134(17) 0.026(7) Uiso 1 1 d
H53 H 0.375(2) 0.6861(19) 0.6467(19) 0.038(9) Uiso 1 1 d
H54 H 0.3600(19) 0.6092(16) 0.5236(17) 0.023(7) Uiso 1 1 d
H55 H 0.321(2) 0.4753(18) 0.5539(19) 0.039(9) Uiso 1 1 d
H56 H 0.312(2) 0.4752(19) 0.7020(19) 0.041(9) Uiso 1 1 d

loop_
_atom_site_aniso_label
_atom_site_aniso_U_11
_atom_site_aniso_U_22
_atom_site_aniso_U_33
_atom_site_aniso_U_23
_atom_site_aniso_U_13
_atom_site_aniso_U_12
Ru1 0.02102(9) 0.02094(9) 0.02674(9) -0.00305(7) 0.00556(7) -0.00320(6)
Ru2 0.01788(8) 0.02187(9) 0.02427(8) -0.00226(6) 0.00269(6) -0.00226(6)
Cu1 0.03060(16) 0.02274(14) 0.03016(15) -0.00183(11) -0.00378(12) 0.00149(12)
Cu2 0.03232(16) 0.02321(15) 0.02458(14) -0.00053(11) -0.00559(11) 0.00283(11)
N1 0.0243(10) 0.0219(9) 0.0292(10) -0.0015(8) 0.0015(8) 0.0010(7)
N2 0.0221(9) 0.0267(10) 0.0286(10) -0.0013(8) 0.0033(8) 0.0020(8)
N3 0.0247(10) 0.0276(10) 0.0248(9) 0.0011(8) 0.0006(8) 0.0035(8)
N4 0.0244(9) 0.0225(9) 0.0235(9) 0.0011(7) -0.0004(7) -0.0013(7)
C1 0.0204(10) 0.0225(11) 0.0292(11) 0.0000(8) 0.0032(8) -0.0003(8)
C2 0.0195(10) 0.0237(11) 0.0267(10) -0.0008(8) 0.0041(8) -0.0030(8)
C3 0.0349(14) 0.0252(12) 0.0357(13) -0.0034(10) 0.0012(11) 0.0032(10)
C4 0.0365(14) 0.0267(13) 0.0394(14) -0.0095(11) 0.0051(11) 0.0022(10)
C5 0.0311(13) 0.0352(14) 0.0317(13) -0.0099(10) 0.0045(10) -0.0025(10)
C6 0.0225(11) 0.0312(12) 0.0273(11) -0.0012(9) 0.0049(9) -0.0031(9)
C7 0.0302(13) 0.0404(15) 0.0254(11) 0.0024(10) 0.0031(10) -0.0036(11)
C8 0.0291(13) 0.0367(14) 0.0310(12) 0.0060(11) -0.0003(10) 0.0010(11)
C9 0.0272(12) 0.0257(12) 0.0341(12) 0.0027(10) 0.0034(10) 0.0019(9)
C10 0.0207(10) 0.0196(10) 0.0290(11) 0.0001(8) 0.0037(8) 0.0011(8)
C11 0.0188(10) 0.0228(11) 0.0317(11) 0.0005(9) 0.0056(8) 0.0000(8)
C12 0.0247(11) 0.0297(12) 0.0307(12) -0.0014(9) 0.0087(9) 0.0025(9)
C13 0.0326(13) 0.0221(11) 0.0363(13) -0.0036(10) 0.0088(10) 0.0031(9)
C14 0.0295(12) 0.0189(11) 0.0355(12) 0.0020(9) 0.0079(10) 0.0015(9)
C15 0.0197(10) 0.0335(12) 0.0269(11) -0.0032(9) 0.0046(8) 0.0015(9)
C16 0.0192(10) 0.0338(13) 0.0268(11) -0.0010(9) 0.0048(8) 0.0037(9)
C17 0.0294(13) 0.0280(12) 0.0377(13) -0.0008(10) 0.0048(10) 0.0008(10)
C18 0.0340(14) 0.0285(13) 0.0482(16) 0.0068(12) 0.0093(12) 0.0024(11)
C19 0.0340(14) 0.0397(15) 0.0411(15) 0.0125(12) 0.0092(12) 0.0039(12)
C20 0.0235(12) 0.0396(14) 0.0311(12) 0.0043(10) 0.0050(9) 0.0060(10)
C21 0.0310(14) 0.0561(19) 0.0275(12) 0.0072(12) 0.0049(10) 0.0082(13)
C22 0.0301(14) 0.061(2) 0.0258(12) -0.0047(12) -0.0001(10) 0.0059(13)
C23 0.0215(11) 0.0424(15) 0.0315(12) -0.0072(11) 0.0024(9) -0.0004(10)
C24 0.0181(10) 0.0344(13) 0.0282(11) -0.0050(9) 0.0037(8) -0.0040(9)
C25 0.0166(10) 0.0341(13) 0.0299(11) -0.0043(10) 0.0038(8) -0.0011(9)
C26 0.0232(11) 0.0437(15) 0.0286(12) -0.0008(11) 0.0074(9) -0.0079(10)
C27 0.0296(13) 0.0336(14) 0.0400(14) -0.0012(11) 0.0048(11) -0.0130(11)
C28 0.0292(13) 0.0338(13) 0.0316(12) -0.0080(10) 0.0048(10) -0.0094(10)
C29 0.0180(10) 0.0352(13) 0.0257(11) -0.0017(9) 0.0018(8) 0.0041(9)
C30 0.0189(10) 0.0331(12) 0.0252(11) 0.0021(9) 0.0034(8) 0.0071(9)
C31 0.0303(13) 0.0269(12) 0.0329(12) 0.0006(10) 0.0012(10) 0.0040(10)
C32 0.0352(15) 0.0291(14) 0.0453(16) 0.0061(11) 0.0083(12) 0.0014(11)
C33 0.0358(14) 0.0370(15) 0.0379(14) 0.0131(12) 0.0080(11) 0.0094(11)
C34 0.0269(12) 0.0390(14) 0.0289(11) 0.0069(10) 0.0051(9) 0.0098(10)
C35 0.0328(14) 0.0547(18) 0.0271(12) 0.0117(12) 0.0041(10) 0.0147(13)
C36 0.0299(13) 0.061(2) 0.0234(12) 0.0004(12) -0.0025(10) 0.0089(13)
C37 0.0242(12) 0.0468(16) 0.0277(12) -0.0047(11) -0.0016(9) 0.0042(11)
C38 0.0163(10) 0.0348(13) 0.0260(10) -0.0038(9) 0.0010(8) -0.0010(9)
C39 0.0177(10) 0.0328(13) 0.0287(11) -0.0026(10) 0.0028(8) -0.0013(9)
C40 0.0205(11) 0.0381(14) 0.0317(12) 0.0009(10) 0.0052(9) -0.0057(10)
C41 0.0215(11) 0.0329(13) 0.0389(13) -0.0048(11) 0.0032(10) -0.0108(10)
C42 0.0218(11) 0.0347(13) 0.0323(12) -0.0088(10) 0.0001(9) -0.0052(9)
C43 0.0187(10) 0.0229(10) 0.0264(10) 0.0030(8) 0.0008(8) -0.0019(8)
C44 0.0178(10) 0.0247(11) 0.0233(10) 0.0028(8) 0.0015(8) -0.0026(8)
C45 0.0290(12) 0.0259(12) 0.0283(11) -0.0019(9) 0.0001(9) 0.0016(9)
C46 0.0317(13) 0.0336(13) 0.0295(12) -0.0086(10) 0.0016(10) -0.0007(11)
C47 0.0291(12) 0.0410(14) 0.0243(11) -0.0027(10) 0.0033(9) -0.0052(11)
C48 0.0231(11) 0.0316(12) 0.0232(10) 0.0027(9) 0.0011(8) -0.0047(9)
C49 0.0292(12) 0.0412(15) 0.0253(11) 0.0085(10) -0.0015(9) -0.0043(11)
C50 0.0289(13) 0.0380(14) 0.0310(12) 0.0137(11) -0.0036(10) -0.0003(11)
C51 0.0247(11) 0.0274(12) 0.0322(12) 0.0058(10) -0.0003(9) 0.0011(9)
C52 0.0174(10) 0.0207(10) 0.0283(10) 0.0026(8) 0.0024(8) 0.0004(8)
C53 0.0179(10) 0.0223(10) 0.0270(10) 0.0023(8) 0.0015(8) -0.0001(8)
C54 0.0217(11) 0.0278(11) 0.0268(11) 0.0005(9) 0.0058(8) 0.0010(9)
C55 0.0244(11) 0.0252(11) 0.0339(12) -0.0025(9) 0.0072(9) 0.0017(9)
C56 0.0264(12) 0.0196(10) 0.0341(12) 0.0027(9) 0.0063(9) 0.0017(9)
F1 0.0604(13) 0.0551(12) 0.0534(11) -0.0109(9) -0.0075(10) 0.0240(10)
F2 0.0683(19) 0.147(3) 0.224(5) 0.080(3) 0.073(2) 0.052(2)
F3 0.171(3) 0.0716(17) 0.0377(11) 0.0013(11) 0.0128(15) -0.0316(18)
F4 0.200(4) 0.0622(17) 0.0610(16) -0.0125(13) -0.028(2) 0.037(2)
F5 0.0712(14) 0.0397(10) 0.0477(11) -0.0099(8) -0.0144(10) 0.0182(9)
F6 0.0338(9) 0.0666(13) 0.0405(9) -0.0026(9) 0.0017(7) 0.0072(9)
F7 0.0365(10) 0.0915(16) 0.0342(9) 0.0050(10) 0.0058(7) 0.0072(10)
F8 0.0653(13) 0.0368(10) 0.0560(12) 0.0136(9) 0.0040(10) 0.0059(9)
B1 0.0400(17) 0.071(2) 0.0181(12) 0.0163(14) 0.0096(11) 0.0375(17)
B2 0.0356(15) 0.0342(15) 0.0253(13) 0.0000(11) 0.0026(11) 0.0074(12)

loop_
_atom_type_symbol
_atom_type_description
_atom_type_scat_dispersion_real
_atom_type_scat_dispersion_imag
_atom_type_scat_source
C C 0.0033 0.0016 'International Tables Vol C Tables 4.2.6.8 and 6.1.1.4'
H H 0.0000 0.0000 'International Tables Vol C Tables 4.2.6.8 and 6.1.1.4'
B B 0.0013 0.0007 'International Tables Vol C Tables 4.2.6.8 and 6.1.1.4'
N N 0.0061 0.0033 'International Tables Vol C Tables 4.2.6.8 and 6.1.1.4'
F F 0.0171 0.0103 'International Tables Vol C Tables 4.2.6.8 and 6.1.1.4'
Cu Cu 0.3201 1.2651 'International Tables Vol C Tables 4.2.6.8 and 6.1.1.4'
Ru Ru -1.2594 0.8363 'International Tables Vol C Tables 4.2.6.8 and 6.1.1.4'

loop_
_geom_angle_atom_site_label_1
_geom_angle_atom_site_label_2
_geom_angle_atom_site_label_3
_geom_angle
C28 Ru1 C13 110.51(11)
C28 Ru1 C14 133.71(10)
C13 Ru1 C14 38.17(10)
C28 Ru1 C27 38.27(11)
C13 Ru1 C27 112.36(11)
C14 Ru1 C27 110.23(11)
C28 Ru1 C12 116.12(10)
C13 Ru1 C12 37.88(10)
C14 Ru1 C12 63.58(10)
C27 Ru1 C12 141.30(11)
C28 Ru1 C26 63.57(10)
C13 Ru1 C26 141.05(11)
C14 Ru1 C26 115.77(10)
C27 Ru1 C26 37.80(11)
C12 Ru1 C26 178.89(10)
C28 Ru1 C24 38.45(10)
C13 Ru1 C24 137.16(10)
C14 Ru1 C24 172.09(9)
C27 Ru1 C24 64.10(10)
C12 Ru1 C24 116.85(10)
C26 Ru1 C24 63.66(10)
C28 Ru1 C10 171.56(10)
C13 Ru1 C10 63.76(9)
C14 Ru1 C10 37.99(9)
C27 Ru1 C10 136.37(10)
C12 Ru1 C10 63.73(9)
C26 Ru1 C10 116.40(9)
C24 Ru1 C10 149.89(9)
C28 Ru1 C11 146.65(10)
C13 Ru1 C11 63.45(9)
C14 Ru1 C11 63.43(9)
C27 Ru1 C11 173.61(10)
C12 Ru1 C11 37.98(9)
C26 Ru1 C11 142.79(10)
C24 Ru1 C11 122.28(9)
C10 Ru1 C11 38.02(9)
C28 Ru1 C25 63.52(10)
C13 Ru1 C25 174.03(10)
C14 Ru1 C25 145.89(10)
C27 Ru1 C25 63.20(11)
C12 Ru1 C25 143.45(10)
C26 Ru1 C25 37.55(10)
C24 Ru1 C25 38.04(9)
C10 Ru1 C25 122.16(9)
C11 Ru1 C25 121.34(9)
C28 Ru1 Cu1 113.59(8)
C13 Ru1 Cu1 124.56(7)
C14 Ru1 Cu1 112.68(7)
C27 Ru1 Cu1 123.05(8)
C12 Ru1 Cu1 91.74(7)
C26 Ru1 Cu1 89.35(8)
C24 Ru1 Cu1 75.20(7)
C10 Ru1 Cu1 74.69(6)
C11 Ru1 Cu1 61.18(6)
C25 Ru1 Cu1 60.17(7)
C42 Ru2 C41 38.32(10)
C42 Ru2 C55 111.10(10)
C41 Ru2 C55 111.79(10)
C42 Ru2 C56 134.49(10)
C41 Ru2 C56 110.06(10)
C55 Ru2 C56 38.20(10)
C42 Ru2 C40 63.71(10)
C41 Ru2 C40 38.00(10)
C55 Ru2 C40 139.94(10)
C56 Ru2 C40 114.73(10)
C42 Ru2 C54 116.53(10)
C41 Ru2 C54 141.01(10)
C55 Ru2 C54 38.17(9)
C56 Ru2 C54 63.65(9)
C40 Ru2 C54 178.10(10)
C42 Ru2 C38 38.42(9)
C41 Ru2 C38 64.32(10)
C55 Ru2 C38 138.23(9)
C56 Ru2 C38 172.91(9)
C40 Ru2 C38 63.94(10)
C54 Ru2 C38 117.52(9)
C42 Ru2 C52 172.42(9)
C41 Ru2 C52 136.70(10)
C55 Ru2 C52 63.78(9)
C56 Ru2 C52 38.05(9)
C40 Ru2 C52 116.05(9)
C54 Ru2 C52 63.44(9)
C38 Ru2 C52 149.03(9)
C42 Ru2 C39 63.43(10)
C41 Ru2 C39 63.34(10)
C55 Ru2 C39 174.40(9)
C56 Ru2 C39 144.68(9)
C40 Ru2 C39 37.65(10)
C54 Ru2 C39 144.25(9)
C38 Ru2 C39 38.09(9)
C52 Ru2 C39 121.52(9)
C42 Ru2 C53 146.48(10)
C41 Ru2 C53 173.39(10)
C55 Ru2 C53 63.44(9)
C56 Ru2 C53 63.34(9)
C40 Ru2 C53 143.01(9)
C54 Ru2 C53 37.66(9)
C38 Ru2 C53 122.28(9)
C52 Ru2 C53 37.80(8)
C39 Ru2 C53 121.66(9)
C42 Ru2 Cu2 113.32(7)
C41 Ru2 Cu2 123.40(8)
C55 Ru2 Cu2 124.75(7)
C56 Ru2 Cu2 112.13(7)
C40 Ru2 Cu2 89.69(7)
C54 Ru2 Cu2 91.89(7)
C38 Ru2 Cu2 74.95(6)
C52 Ru2 Cu2 74.09(6)
C39 Ru2 Cu2 60.32(7)
C53 Ru2 Cu2 61.34(6)
N1 Cu1 N2 138.53(9)
N1 Cu1 C25 118.20(9)
N2 Cu1 C25 88.70(9)
N1 Cu1 C11 89.69(8)
N2 Cu1 C11 116.16(8)
C25 Cu1 C11 102.56(8)
N1 Cu1 Ru1 111.23(6)
N2 Cu1 Ru1 110.23(6)
C25 Cu1 Ru1 51.46(6)
C11 Cu1 Ru1 51.10(6)
N4 Cu2 N3 137.93(9)
N4 Cu2 C39 116.43(8)
N3 Cu2 C39 89.88(9)
N4 Cu2 C53 91.50(8)
N3 Cu2 C53 115.40(8)
C39 Cu2 C53 102.53(8)
N4 Cu2 Ru2 111.67(6)
N3 Cu2 Ru2 110.39(6)
C39 Cu2 Ru2 51.39(6)
C53 Cu2 Ru2 51.14(5)
C3 N1 C2 118.4(2)
C3 N1 Cu1 113.55(17)
C2 N1 Cu1 127.79(16)
C17 N2 C16 118.3(2)
C17 N2 Cu1 113.06(18)
C16 N2 Cu1 128.22(17)
C31 N3 C30 118.6(2)
C31 N3 Cu2 112.83(17)
C30 N3 Cu2 128.14(17)
C45 N4 C44 118.7(2)
C45 N4 Cu2 113.80(16)
C44 N4 Cu2 127.41(16)
C9 C1 C2 118.5(2)
C9 C1 C10 116.8(2)
C2 C1 C10 124.6(2)
N1 C2 C6 120.0(2)
N1 C2 C1 121.7(2)
C6 C2 C1 118.3(2)
N1 C3 C4 124.3(3)
N1 C3 H3 115(2)
C4 C3 H3 120(2)
C5 C4 C3 118.4(3)
C5 C4 H4 121(2)
C3 C4 H4 121(2)
C4 C5 C6 119.9(2)
C4 C5 H5 123(2)
C6 C5 H5 117(2)
C5 C6 C7 120.5(2)
C5 C6 C2 118.8(2)
C7 C6 C2 120.7(2)
C8 C7 C6 119.9(2)
C8 C7 H7 127(2)
C6 C7 H7 113(2)
C7 C8 C9 120.1(2)
C7 C8 H8 119.5(19)
C9 C8 H8 120.2(19)
C1 C9 C8 122.5(2)
C1 C9 H9 118.2(19)
C8 C9 H9 119.3(19)
C14 C10 C11 107.2(2)
C14 C10 C1 123.4(2)
C11 C10 C1 128.7(2)
C14 C10 Ru1 69.91(14)
C11 C10 Ru1 71.20(13)
C1 C10 Ru1 131.23(16)
C12 C11 C10 107.9(2)
C12 C11 Ru1 70.24(14)
C10 C11 Ru1 70.78(13)
C12 C11 Cu1 122.31(17)
C10 C11 Cu1 93.58(14)
Ru1 C11 Cu1 67.71(6)
C12 C11 H11 125(2)
C10 C11 H11 125(2)
Ru1 C11 H11 136(2)
Cu1 C11 H11 70(2)
C13 C12 C11 108.1(2)
C13 C12 Ru1 70.43(15)
C11 C12 Ru1 71.78(14)
C13 C12 H12 122.9(19)
C11 C12 H12 129.0(19)
Ru1 C12 H12 124(2)
C12 C13 C14 108.3(2)
C12 C13 Ru1 71.69(14)
C14 C13 Ru1 71.01(14)
C12 C13 H13 125.9(19)
C14 C13 H13 125.9(19)
Ru1 C13 H13 123.9(19)
C13 C14 C10 108.6(2)
C13 C14 Ru1 70.83(15)
C10 C14 Ru1 72.11(14)
C13 C14 H14 125(2)
C10 C14 H14 126(2)
Ru1 C14 H14 122(2)
C23 C15 C16 117.7(2)
C23 C15 C24 117.7(2)
C16 C15 C24 124.5(2)
N2 C16 C20 120.2(2)
N2 C16 C15 121.3(2)
C20 C16 C15 118.5(2)
N2 C17 C18 124.2(3)
N2 C17 H17 115.5(17)
C18 C17 H17 120.3(17)
C19 C18 C17 118.8(3)
C19 C18 H18 123(2)
C17 C18 H18 118(2)
C18 C19 C20 119.7(3)
C18 C19 H19 126(3)
C20 C19 H19 114(3)
C19 C20 C21 121.3(3)
C19 C20 C16 118.6(3)
C21 C20 C16 120.1(3)
C22 C21 C20 120.6(3)
C22 C21 H21 120(2)
C20 C21 H21 120(2)
C21 C22 C23 119.4(3)
C21 C22 H22 123(2)
C23 C22 H22 118(2)
C15 C23 C22 123.5(3)
C15 C23 H23 119(2)
C22 C23 H23 118(2)
C25 C24 C28 106.5(2)
C25 C24 C15 128.6(2)
C28 C24 C15 124.5(2)
C25 C24 Ru1 71.41(14)
C28 C24 Ru1 69.53(15)
C15 C24 Ru1 128.90(16)
C26 C25 C24 108.5(2)
C26 C25 Ru1 70.62(15)
C24 C25 Ru1 70.55(14)
C26 C25 Cu1 120.87(17)
C24 C25 Cu1 95.80(15)
Ru1 C25 Cu1 68.37(6)
C26 C25 H25 128.0(19)
C24 C25 H25 122.6(18)
Ru1 C25 H25 133.4(18)
Cu1 C25 H25 65.9(18)
C27 C26 C25 108.4(2)
C27 C26 Ru1 70.40(15)
C25 C26 Ru1 71.83(14)
C27 C26 H26 123(3)
C25 C26 H26 128(3)
Ru1 C26 H26 124(3)
C26 C27 C28 108.0(3)
C26 C27 Ru1 71.80(15)
C28 C27 Ru1 70.47(15)
C26 C27 H27 126(2)
C28 C27 H27 126(2)
Ru1 C27 H27 126(2)
C27 C28 C24 108.5(2)
C27 C28 Ru1 71.26(15)
C24 C28 Ru1 72.02(14)
C27 C28 H28 128(2)
C24 C28 H28 123(2)
Ru1 C28 H28 118(2)
C37 C29 C30 117.4(2)
C37 C29 C38 117.5(2)
C30 C29 C38 125.0(2)
N3 C30 C34 119.8(2)
N3 C30 C29 121.0(2)
C34 C30 C29 119.1(2)
N3 C31 C32 124.0(3)
N3 C31 H31 115.5(18)
C32 C31 H31 120.4(18)
C33 C32 C31 118.7(3)
C33 C32 H32 123(2)
C31 C32 H32 119(2)
C32 C33 C34 119.5(3)
C32 C33 H33 121(2)
C34 C33 H33 119(2)
C33 C34 C35 120.8(3)
C33 C34 C30 119.2(2)
C35 C34 C30 119.9(3)
C36 C35 C34 120.6(3)
C36 C35 H35 122(2)
C34 C35 H35 117(2)
C35 C36 C37 120.0(3)
C35 C36 H36 122(2)
C37 C36 H36 118(2)
C29 C37 C36 122.9(3)
C29 C37 H37 117.7(17)
C36 C37 H37 119.3(17)
C42 C38 C39 106.2(2)
C42 C38 C29 124.5(2)
C39 C38 C29 129.0(2)
C42 C38 Ru2 69.42(14)
C39 C38 Ru2 71.20(14)
C29 C38 Ru2 129.13(16)
C40 C39 C38 108.9(2)
C40 C39 Ru2 70.46(15)
C38 C39 Ru2 70.71(14)
C40 C39 Cu2 120.93(17)
C38 C39 Cu2 95.19(15)
Ru2 C39 Cu2 68.29(7)
C40 C39 H39 125.3(17)
C38 C39 H39 124.7(17)
Ru2 C39 H39 134.5(17)
Cu2 C39 H39 67.8(17)
C41 C40 C39 108.1(2)
C41 C40 Ru2 70.09(15)
C39 C40 Ru2 71.89(14)
C41 C40 H40 125(2)
C39 C40 H40 126(2)
Ru2 C40 H40 128(2)
C40 C41 C42 108.1(2)
C40 C41 Ru2 71.91(14)
C42 C41 Ru2 70.83(14)
C40 C41 H41 124.9(17)
C42 C41 H41 127.0(17)
Ru2 C41 H41 121.9(17)
C41 C42 C38 108.8(2)
C41 C42 Ru2 70.85(14)
C38 C42 Ru2 72.16(13)
C41 C42 H42 128.6(18)
C38 C42 H42 122.5(18)
Ru2 C42 H42 121.3(17)
C51 C43 C44 118.3(2)
C51 C43 C52 115.9(2)
C44 C43 C52 125.7(2)
N4 C44 C48 120.1(2)
N4 C44 C43 121.3(2)
C48 C44 C43 118.5(2)
N4 C45 C46 123.9(2)
N4 C45 H45 116.3(19)
C46 C45 H45 119.7(19)
C47 C46 C45 118.7(3)
C47 C46 H46 123(2)
C45 C46 H46 119(2)
C46 C47 C48 119.6(2)
C46 C47 H47 124(2)
C48 C47 H47 117(2)
C47 C48 C49 120.2(2)
C47 C48 C44 118.8(2)
C49 C48 C44 121.0(2)
C50 C49 C48 119.5(2)
C50 C49 H49 121.2(19)
C48 C49 H49 119.3(19)
C49 C50 C51 120.1(2)
C49 C50 H50 120(2)
C51 C50 H50 120(2)
C43 C51 C50 122.6(3)
C43 C51 H51 116.4(19)
C50 C51 H51 120.9(19)
C56 C52 C53 107.2(2)
C56 C52 C43 123.7(2)
C53 C52 C43 128.4(2)
C56 C52 Ru2 69.53(13)
C53 C52 Ru2 71.30(13)
C43 C52 Ru2 131.85(16)
C54 C53 C52 108.3(2)
C54 C53 Ru2 70.31(13)
C52 C53 Ru2 70.90(13)
C54 C53 Cu2 122.73(16)
C52 C53 Cu2 92.58(14)
Ru2 C53 Cu2 67.52(6)
C54 C53 H53 126(2)
C52 C53 H53 125(2)
Ru2 C53 H53 131(2)
Cu2 C53 H53 66(2)
C53 C54 C55 108.1(2)
C53 C54 Ru2 72.03(13)
C55 C54 Ru2 70.08(14)
C53 C54 H54 126.3(17)
C55 C54 H54 125.5(17)
Ru2 C54 H54 127.0(17)
C56 C55 C54 107.9(2)
C56 C55 Ru2 70.95(14)
C54 C55 Ru2 71.76(14)
C56 C55 H55 129.8(18)
C54 C55 H55 122.4(18)
Ru2 C55 H55 123.5(18)
C55 C56 C52 108.6(2)
C55 C56 Ru2 70.85(14)
C52 C56 Ru2 72.42(13)
C55 C56 H56 127(2)
C52 C56 H56 125(2)
Ru2 C56 H56 124(2)
F4 B1 F3 120.9(4)
F4 B1 F1 115.0(3)
F3 B1 F1 106.2(3)
F4 B1 F2 112.2(4)
F3 B1 F2 103.7(3)
F1 B1 F2 95.5(3)
F8 B2 F7 109.2(2)
F8 B2 F6 110.9(3)
F7 B2 F6 109.4(2)
F8 B2 F5 109.0(2)
F7 B2 F5 108.1(3)
F6 B2 F5 110.2(2)

loop_
_geom_bond_atom_site_label_1
_geom_bond_atom_site_label_2
_geom_bond_distance
Ru1 C28 2.171(3)
Ru1 C13 2.178(3)
Ru1 C14 2.181(3)
Ru1 C27 2.182(3)
Ru1 C12 2.195(3)
Ru1 C26 2.200(3)
Ru1 C24 2.204(2)
Ru1 C10 2.210(2)
Ru1 C11 2.215(2)
Ru1 C25 2.216(2)
Ru1 Cu1 2.6335(4)
Ru2 C42 2.172(2)
Ru2 C41 2.172(2)
Ru2 C55 2.174(2)
Ru2 C56 2.176(2)
Ru2 C40 2.196(3)
Ru2 C54 2.197(2)
Ru2 C38 2.208(2)
Ru2 C52 2.214(2)
Ru2 C39 2.215(2)
Ru2 C53 2.219(2)
Ru2 Cu2 2.6331(4)
Cu1 N1 1.974(2)
Cu1 N2 1.975(2)
Cu1 C25 2.458(2)
Cu1 C11 2.494(2)
Cu2 N4 1.961(2)
Cu2 N3 1.968(2)
Cu2 C39 2.462(2)
Cu2 C53 2.501(2)
N1 C3 1.328(3)
N1 C2 1.378(3)
N2 C17 1.327(3)
N2 C16 1.378(3)
N3 C31 1.328(3)
N3 C30 1.382(3)
N4 C45 1.327(3)
N4 C44 1.381(3)
C1 C9 1.385(3)
C1 C2 1.429(3)
C1 C10 1.479(3)
C2 C6 1.426(3)
C3 C4 1.399(4)
C3 H3 0.89(3)
C4 C5 1.354(4)
C4 H4 0.93(3)
C5 C6 1.409(4)
C5 H5 0.94(3)
C6 C7 1.419(4)
C7 C8 1.355(4)
C7 H7 0.92(3)
C8 C9 1.405(4)
C8 H8 0.90(3)
C9 H9 0.90(3)
C10 C14 1.429(3)
C10 C11 1.441(3)
C11 C12 1.435(4)
C11 H11 0.91(3)
C12 C13 1.419(4)
C12 H12 0.88(3)
C13 C14 1.425(4)
C13 H13 0.93(3)
C14 H14 0.88(3)
C15 C23 1.382(3)
C15 C16 1.435(4)
C15 C24 1.476(4)
C16 C20 1.428(4)
C17 C18 1.399(4)
C17 H17 0.99(3)
C18 C19 1.355(5)
C18 H18 0.94(3)
C19 C20 1.411(4)
C19 H19 0.86(4)
C20 C21 1.413(4)
C21 C22 1.356(5)
C21 H21 0.85(3)
C22 C23 1.395(4)
C22 H22 0.92(4)
C23 H23 0.87(3)
C24 C25 1.441(3)
C24 C28 1.441(4)
C25 C26 1.421(4)
C25 H25 0.97(3)
C26 C27 1.419(4)
C26 H26 0.86(4)
C27 C28 1.427(4)
C27 H27 0.88(3)
C28 H28 0.90(4)
C29 C37 1.390(3)
C29 C30 1.439(4)
C29 C38 1.471(4)
C30 C34 1.422(3)
C31 C32 1.398(4)
C31 H31 0.93(3)
C32 C33 1.362(4)
C32 H32 0.84(3)
C33 C34 1.406(4)
C33 H33 0.92(3)
C34 C35 1.416(4)
C35 C36 1.351(5)
C35 H35 0.89(3)
C36 C37 1.401(4)
C36 H36 0.88(4)
C37 H37 0.99(3)
C38 C42 1.442(4)
C38 C39 1.443(3)
C39 C40 1.423(4)
C39 H39 0.95(3)
C40 C41 1.422(4)
C40 H40 0.90(3)
C41 C42 1.426(4)
C41 H41 1.03(3)
C42 H42 0.99(3)
C43 C51 1.388(3)
C43 C44 1.427(3)
C43 C52 1.474(3)
C44 C48 1.425(3)
C45 C46 1.404(3)
C45 H45 1.00(3)
C46 C47 1.359(4)
C46 H46 0.91(4)
C47 C48 1.412(4)
C47 H47 0.88(4)
C48 C49 1.414(4)
C49 C50 1.367(4)
C49 H49 0.94(3)
C50 C51 1.400(4)
C50 H50 0.97(3)
C51 H51 0.90(3)
C52 C56 1.431(3)
C52 C53 1.436(3)
C53 C54 1.425(3)
C53 H53 0.93(3)
C54 C55 1.429(3)
C54 H54 0.97(3)
C55 C56 1.423(4)
C55 H55 1.03(3)
C56 H56 0.91(3)
F1 B1 1.475(4)
F2 B1 1.475(5)
F3 B1 1.349(4)
F4 B1 1.178(5)
F5 B2 1.392(4)
F6 B2 1.391(3)
F7 B2 1.390(4)
F8 B2 1.383(4)
